data_4082310
loop_
_publ_author_name
'Ortiz, Alba M.'
'G\'omez-Sal, Pilar'
'Flores, Juan C.'
'de Jes\'us, Ernesto'

_publ_section_title
;
 Learning about Steric Effects in NHC Complexes from a 1D Silver
 Coordination Polymer with Fr\'echet Dendrons
;
_journal_issue 2
_journal_name_full Organometallics
_journal_page_first 600
_journal_paper_doi 10.1021/om401060u
_journal_volume 33
_journal_year 2014
_chemical_compound_source 'synthesis as described'
_chemical_formula_moiety 'C45 H40 Ag1 Br1 N2 O4'
_chemical_formula_sum 'C22.5 H20 Ag0.5 Br0.5 N O2'
_chemical_formula_weight 430.29
_chemical_name_systematic
;
 ?
;
_space_group_IT_number 13
_symmetry_cell_setting monoclinic
_symmetry_Int_Tables_number 13
_symmetry_space_group_name_Hall '-P 2yc'
_symmetry_space_group_name_H-M 'P 1 2/c 1'
_atom_sites_solution_hydrogens geom
_atom_sites_solution_primary direct
_atom_sites_solution_secondary difmap
_audit_conform_dict_location ftp://ftp.iucr.org/pub/cif_core.dic
_audit_conform_dict_name cif_core.dic
_audit_conform_dict_version 2.4
_audit_creation_date 2011-10-28T10:55:47-00:00
_audit_creation_method 'WinGX routine CIF_UPDATE'
_cell_angle_alpha 90.00
_cell_angle_beta 91.706(5)
_cell_angle_gamma 90.0
_cell_formula_units_Z 4
_cell_length_a 4.266(5)
_cell_length_b 12.434(5)
_cell_length_c 35.955(5)
_cell_measurement_reflns_used 234
_cell_measurement_temperature 200(2)
_cell_measurement_theta_max 16.78
_cell_measurement_theta_min 3.43
_cell_measurement_wavelength 0.71073
_cell_volume 1906(2)
_computing_cell_refinement 'Dirax/lsq (Duisenberg & Schreurs, 1989-2000)'
_computing_data_collection 'Collect (Nonius BV, 1997-2000)'
_computing_data_reduction 'EvalCCD (Duisenberg & Schreurs 1990-2000)'
_computing_molecular_graphics 'Ortep-3 for Windows (Farrugia, 1997)'
_computing_publication_material 'WinGX publication routines (Farrugia, 1999)'
_computing_structure_refinement 'SHELXL-97 (Sheldrick, 1997)'
_computing_structure_solution 'SHELXS-97 (Sheldrick, 1997)'
_diffrn_ambient_temperature 200(2)
_diffrn_detector 'CCD plate'
_diffrn_detector_area_resol_mean 9
_diffrn_measured_fraction_theta_full 0.995
_diffrn_measured_fraction_theta_max 0.995
_diffrn_measurement_device '95mm CCD camera on \k-goniostat'
_diffrn_measurement_device_type KappaCCD
_diffrn_measurement_method 'CCD rotation images, thick slices'
_diffrn_orient_matrix_type X=UH
_diffrn_orient_matrix_UB_11 0.01
_diffrn_orient_matrix_UB_12 0
_diffrn_orient_matrix_UB_13 0
_diffrn_orient_matrix_UB_21 0
_diffrn_orient_matrix_UB_22 0.01
_diffrn_orient_matrix_UB_23 0
_diffrn_orient_matrix_UB_31 0
_diffrn_orient_matrix_UB_32 0
_diffrn_orient_matrix_UB_33 0.01
_diffrn_radiation_monochromator graphite
_diffrn_radiation_probe x-ray
_diffrn_radiation_type MoK\a
_diffrn_radiation_wavelength 0.71069
_diffrn_reflns_av_R_equivalents 0.1694
_diffrn_reflns_av_unetI/netI 0.0914
_diffrn_reflns_limit_h_max 5
_diffrn_reflns_limit_h_min -5
_diffrn_reflns_limit_k_max 15
_diffrn_reflns_limit_k_min -15
_diffrn_reflns_limit_l_max 45
_diffrn_reflns_limit_l_min -45
_diffrn_reflns_number 26730
_diffrn_reflns_reduction_process
;
 Scaled and merged with SORTAV
 R.H. Blessing, (1987) Cryst. Rev. 1, 3-58
 R.H. Blessing, (1989) J. Appl. Cryst. 22, 396-397
;
_diffrn_reflns_theta_full 26.5
_diffrn_reflns_theta_max 26.5
_diffrn_reflns_theta_min 3.27
_diffrn_source 'Enraf Nonius FR590'
_exptl_absorpt_coefficient_mu 1.623
_exptl_absorpt_correction_type none
_exptl_crystal_colour yellow
_exptl_crystal_density_diffrn 1.499
_exptl_crystal_density_method 'not measured'
_exptl_crystal_description prism
_exptl_crystal_F_000 876
_exptl_crystal_size_max 0.3
_exptl_crystal_size_mid 0.2
_exptl_crystal_size_min 0.2
_refine_diff_density_max 1.453
_refine_diff_density_min -1.286
_refine_diff_density_rms 0.123
_refine_ls_extinction_method none
_refine_ls_goodness_of_fit_ref 0.989
_refine_ls_hydrogen_treatment mixed
_refine_ls_matrix_type full
_refine_ls_number_parameters 269
_refine_ls_number_reflns 3956
_refine_ls_number_restraints 0
_refine_ls_restrained_S_all 0.989
_refine_ls_R_factor_all 0.0952
_refine_ls_R_factor_gt 0.0541
_refine_ls_shift/su_max 0.034
_refine_ls_shift/su_mean 0.003
_refine_ls_structure_factor_coef Fsqd
_refine_ls_weighting_details 'calc w=1/[\s^2^(Fo^2^)+(0.0713P)^2^+2.5347P] where P=(Fo^2^+2Fc^2^)/3'
_refine_ls_weighting_scheme calc
_refine_ls_wR_factor_gt 0.1315
_refine_ls_wR_factor_ref 0.1505
_reflns_number_gt 2588
_reflns_number_total 3956
_reflns_threshold_expression >2sigma(I)
_cod_data_source_file om401060u_si_002.cif
_cod_data_source_block import
_cod_original_formula_sum 'C22.50 H20 Ag0.50 Br0.50 N O2'
_cod_database_code 4082310

loop_
_symmetry_equiv_pos_as_xyz
'x, y, z'
'-x, y, -z+1/2'
'-x, -y, -z'
'x, -y, z-1/2'

loop_
_atom_site_label
_atom_site_type_symbol
_atom_site_fract_x
_atom_site_fract_y
_atom_site_fract_z
_atom_site_U_iso_or_equiv
_atom_site_adp_type
_atom_site_occupancy
_atom_site_symmetry_multiplicity
_atom_site_calc_flag
_atom_site_refinement_flags
Ag1 Ag 0 0.86923(4) 0.25 0.0415(2) Uani 1 2 d S
Br1 Br -0.5 0.74108(6) 0.25 0.0402(2) Uani 1 2 d S
O1 O 0.2072(7) 1.1245(2) 0.08027(8) 0.0292(7) Uani 1 1 d .
O2 O 0.0932(8) 0.7631(2) 0.12679(9) 0.0325(8) Uani 1 1 d .
N1 N -0.1591(8) 1.1103(3) 0.22599(9) 0.0210(8) Uani 1 1 d .
C2 C 0 1.0422(5) 0.25 0.0206(13) Uani 1 2 d S
C7 C 0.1544(10) 0.9393(4) 0.10378(11) 0.0247(10) Uani 1 1 d .
H7 H 0.2705 0.9108 0.0846 0.03 Uiso 1 1 calc R
C4 C -0.1877(9) 1.0260(4) 0.16232(11) 0.0238(10) Uani 1 1 d .
C11 C 0.4342(10) 1.1774(4) 0.02234(11) 0.0243(10) Uani 1 1 d .
C6 C 0.0288(11) 0.8714(3) 0.13097(12) 0.0246(10) Uani 1 1 d .
C8 C 0.1021(10) 1.0500(3) 0.10594(11) 0.0221(9) Uani 1 1 d .
C18 C 0.0804(11) 0.5770(4) 0.14663(13) 0.0311(11) Uani 1 1 d .
C10 C 0.3719(13) 1.0842(4) 0.04860(12) 0.0280(10) Uani 1 1 d .
C5 C -0.1474(10) 0.9137(4) 0.16018(11) 0.0241(10) Uani 1 1 d .
H5 H -0.235 0.8684 0.1776 0.029 Uiso 1 1 calc R
C3 C -0.0983(12) 1.2163(4) 0.23486(14) 0.0344(11) Uani 1 1 d .
C9 C -0.0649(10) 1.0939(4) 0.13530(11) 0.0213(9) Uani 1 1 d .
H9 H -0.0939 1.1679 0.1368 0.026 Uiso 1 1 calc R
C12 C 0.6131(12) 1.2657(4) 0.03502(14) 0.0359(12) Uani 1 1 d .
H12 H 0.694 1.2674 0.0593 0.043 Uiso 1 1 calc R
C16 C 0.3156(12) 1.1756(4) -0.01423(12) 0.0340(11) Uani 1 1 d .
H16 H 0.1959 1.1174 -0.0225 0.041 Uiso 1 1 calc R
C23 C 0.0556(13) 0.5293(4) 0.11180(15) 0.0426(13) Uani 1 1 d .
H23 H -0.0404 0.567 0.0922 0.051 Uiso 1 1 calc R
C17 C -0.0436(14) 0.6890(4) 0.15380(15) 0.0372(12) Uani 1 1 d .
C13 C 0.6681(13) 1.3510(5) 0.01065(16) 0.0455(14) Uani 1 1 d .
H13 H 0.7856 1.4097 0.0189 0.055 Uiso 1 1 calc R
C19 C 0.2204(15) 0.5194(4) 0.17548(16) 0.0525(16) Uani 1 1 d .
H19 H 0.2389 0.5497 0.1991 0.063 Uiso 1 1 calc R
C21 C 0.3130(13) 0.3697(4) 0.1342(2) 0.0516(16) Uani 1 1 d .
H21 H 0.3939 0.3013 0.1302 0.062 Uiso 1 1 calc R
C14 C 0.5493(13) 1.3490(5) -0.02581(15) 0.0465(15) Uani 1 1 d .
H14 H 0.586 1.4064 -0.0417 0.056 Uiso 1 1 calc R
C22 C 0.1715(13) 0.4257(5) 0.10531(17) 0.0492(14) Uani 1 1 d .
H22 H 0.1528 0.3951 0.0817 0.059 Uiso 1 1 calc R
C15 C 0.3748(15) 1.2606(5) -0.03858(14) 0.0480(15) Uani 1 1 d .
H15 H 0.2986 1.2582 -0.0631 0.058 Uiso 1 1 calc R
C20 C 0.3347(16) 0.4153(6) 0.1692(2) 0.070(2) Uani 1 1 d .
H20 H 0.426 0.3766 0.1889 0.084 Uiso 1 1 calc R
C1 C -0.3678(11) 1.0705(4) 0.19467(12) 0.0252(10) Uani 1 1 d .
H1A H -0.475(12) 1.123(4) 0.1898(14) 0.029(14) Uiso 1 1 d .
H1B H -0.518(10) 1.011(4) 0.2069(12) 0.025(11) Uiso 1 1 d .
H10A H 0.582(11) 1.049(4) 0.0566(12) 0.024(12) Uiso 1 1 d .
H17B H -0.266(12) 0.695(4) 0.1496(13) 0.032(13) Uiso 1 1 d .
H10B H 0.243(13) 1.037(5) 0.0369(16) 0.052(17) Uiso 1 1 d .
H3 H -0.167(11) 1.270(4) 0.2219(13) 0.026(13) Uiso 1 1 d .
H17A H -0.009(14) 0.704(5) 0.1800(18) 0.064(18) Uiso 1 1 d .

loop_
_atom_site_aniso_label
_atom_site_aniso_U_11
_atom_site_aniso_U_22
_atom_site_aniso_U_33
_atom_site_aniso_U_23
_atom_site_aniso_U_13
_atom_site_aniso_U_12
Ag1 0.0647(4) 0.0300(3) 0.0291(3) 0 -0.0094(3) 0
Br1 0.0305(4) 0.0535(5) 0.0363(4) 0 -0.0035(3) 0
O1 0.0413(19) 0.0267(18) 0.0199(15) 0.0030(13) 0.0094(13) 0.0053(15)
O2 0.050(2) 0.0229(18) 0.0246(17) 0.0024(13) 0.0061(15) 0.0023(15)
N1 0.0228(18) 0.025(2) 0.0154(16) 0.0008(14) 0.0019(14) 0.0033(15)
C2 0.022(3) 0.029(4) 0.012(3) 0 0.003(2) 0
C7 0.031(2) 0.028(3) 0.0149(19) 0.0001(18) 0.0011(17) 0.003(2)
C4 0.020(2) 0.035(3) 0.0158(19) -0.0013(18) -0.0065(17) 0.0018(19)
C11 0.029(2) 0.025(3) 0.020(2) -0.0014(18) 0.0067(18) 0.004(2)
C6 0.034(2) 0.019(2) 0.020(2) 0.0011(18) -0.0077(18) -0.002(2)
C8 0.026(2) 0.021(2) 0.020(2) 0.0038(18) -0.0030(17) 0.0002(19)
C18 0.037(3) 0.027(3) 0.030(2) 0.008(2) 0.001(2) -0.002(2)
C10 0.038(3) 0.027(3) 0.019(2) -0.002(2) 0.005(2) 0.002(2)
C5 0.029(2) 0.028(3) 0.016(2) 0.0027(18) -0.0043(17) -0.002(2)
C3 0.047(3) 0.022(3) 0.034(3) 0.003(2) -0.006(2) 0.005(2)
C9 0.028(2) 0.018(2) 0.018(2) -0.0007(17) -0.0054(17) 0.0008(19)
C12 0.041(3) 0.036(3) 0.031(3) 0.006(2) -0.002(2) 0.000(2)
C16 0.046(3) 0.032(3) 0.024(2) -0.002(2) -0.003(2) 0.005(2)
C23 0.053(3) 0.037(3) 0.037(3) 0.003(2) -0.007(2) 0.011(3)
C17 0.051(4) 0.029(3) 0.032(3) 0.007(2) 0.011(2) -0.002(3)
C13 0.046(3) 0.041(3) 0.050(3) 0.007(3) 0.005(3) -0.011(3)
C19 0.080(4) 0.035(3) 0.042(3) 0.006(3) -0.017(3) 0.000(3)
C21 0.047(3) 0.029(3) 0.079(5) 0.003(3) 0.002(3) 0.004(3)
C14 0.059(4) 0.040(3) 0.041(3) 0.022(3) 0.015(3) 0.010(3)
C22 0.052(3) 0.039(3) 0.057(4) -0.007(3) 0.003(3) -0.001(3)
C15 0.073(4) 0.051(4) 0.021(2) 0.005(2) 0.007(3) 0.021(3)
C20 0.082(5) 0.049(4) 0.077(5) 0.026(4) -0.027(4) 0.014(4)
C1 0.023(2) 0.034(3) 0.019(2) -0.004(2) -0.0052(18) 0.006(2)

loop_
_atom_type_symbol
_atom_type_description
_atom_type_scat_dispersion_real
_atom_type_scat_dispersion_imag
_atom_type_scat_source
C C 0.0033 0.0016 'International Tables Vol C Tables 4.2.6.8 and 6.1.1.4'
H H 0 0 'International Tables Vol C Tables 4.2.6.8 and 6.1.1.4'
N N 0.0061 0.0033 'International Tables Vol C Tables 4.2.6.8 and 6.1.1.4'
O O 0.0106 0.006 'International Tables Vol C Tables 4.2.6.8 and 6.1.1.4'
Br Br -0.2901 2.4595 'International Tables Vol C Tables 4.2.6.8 and 6.1.1.4'
Ag Ag -0.8971 1.1015 'International Tables Vol C Tables 4.2.6.8 and 6.1.1.4'

loop_
_exptl_crystal_face_index_h
_exptl_crystal_face_index_k
_exptl_crystal_face_index_l
_exptl_crystal_face_perp_dist
0 1 -4 0.047
-2 -5 -3 0.224
1 -6 20 0.127
-4 -1 2 0.291
0 1 3 0.053
12 1 -17 0.19
0 -1 -3 0.11

loop_
_geom_angle_atom_site_label_1
_geom_angle_atom_site_label_2
_geom_angle_atom_site_label_3
_geom_angle
_geom_angle_site_symmetry_1
_geom_angle_site_symmetry_3
C2 Ag1 Br1 126.75(4) . .
C2 Ag1 Br1 126.77(4) . 1_655
Br1 Ag1 Br1 106.48(8) . 1_655
Ag1 Br1 Ag1 106.48(8) . 1_455
C8 O1 C10 117.7(3) . .
C6 O2 C17 117.0(4) . .
C2 N1 C3 111.0(4) . .
C2 N1 C1 122.7(4) . .
C3 N1 C1 126.3(4) . .
N1 C2 N1 103.9(5) 2 .
N1 C2 Ag1 128.0(2) 2 .
N1 C2 Ag1 128.0(2) . .
C8 C7 C6 119.2(4) . .
C9 C4 C5 120.7(4) . .
C9 C4 C1 121.3(4) . .
C5 C4 C1 117.9(4) . .
C16 C11 C12 119.8(4) . .
C16 C11 C10 120.5(4) . .
C12 C11 C10 119.8(4) . .
O2 C6 C5 123.8(4) . .
O2 C6 C7 115.3(4) . .
C5 C6 C7 121.0(4) . .
O1 C8 C7 124.3(4) . .
O1 C8 C9 114.9(4) . .
C7 C8 C9 120.8(4) . .
C19 C18 C23 118.4(5) . .
C19 C18 C17 119.6(5) . .
C23 C18 C17 122.0(4) . .
O1 C10 C11 108.8(4) . .
C6 C5 C4 118.6(4) . .
C3 C3 N1 107.1(2) 2 .
C4 C9 C8 119.7(4) . .
C13 C12 C11 119.2(5) . .
C11 C16 C15 120.7(5) . .
C18 C23 C22 121.7(5) . .
O2 C17 C18 108.4(4) . .
C14 C13 C12 120.9(5) . .
C18 C19 C20 120.2(5) . .
C22 C21 C20 119.8(5) . .
C13 C14 C15 119.9(5) . .
C21 C22 C23 119.2(6) . .
C14 C15 C16 119.5(5) . .
C21 C20 C19 120.7(5) . .
N1 C1 C4 113.2(4) . .

loop_
_geom_bond_atom_site_label_1
_geom_bond_atom_site_label_2
_geom_bond_distance
_geom_bond_site_symmetry_2
Ag1 C2 2.151(6) .
Ag1 Br1 2.662(2) .
Ag1 Br1 2.663(2) 1_655
Br1 Ag1 2.663(2) 1_455
O1 C8 1.392(5) .
O1 C10 1.445(5) .
O2 C6 1.383(5) .
O2 C17 1.472(6) .
N1 C2 1.374(5) .
N1 C3 1.379(6) .
N1 C1 1.499(5) .
C2 N1 1.374(5) 2
C7 C8 1.396(6) .
C7 C6 1.410(6) .
C4 C9 1.401(6) .
C4 C5 1.409(6) .
C4 C1 1.517(6) .
C11 C16 1.395(6) .
C11 C12 1.405(7) .
C11 C10 1.524(6) .
C6 C5 1.411(6) .
C8 C9 1.402(6) .
C18 C19 1.382(7) .
C18 C23 1.387(7) .
C18 C17 1.514(7) .
C3 C3 1.354(10) 2
C12 C13 1.400(7) .
C16 C15 1.400(7) .
C23 C22 1.402(8) .
C13 C14 1.391(8) .
C19 C20 1.404(9) .
C21 C22 1.376(8) .
C21 C20 1.382(9) .
C14 C15 1.397(8) .
